data_4507601
loop_
_publ_author_name
'Bhardwaj, Rajni M.'
'Price, Louise S.'
'Price, Sarah L.'
'Reutzel-Edens, Susan M.'
'Miller, Gary J.'
'Oswald, Iain D. H.'
'Johnston, Blair F.'
'Florence, Alastair J.'

_publ_section_title
;
 Exploring the Experimental and Computed Crystal Energy Landscape of
 Olanzapine
;
_journal_issue 4
_journal_name_full 'Crystal Growth &amp; Design'
_journal_page_first 1602
_journal_paper_doi 10.1021/cg301826s
_journal_volume 13
_journal_year 2013
_chemical_formula_moiety 'C17 H20 N4 S, 0.5(C4 H8 O), (H2 O)'
_chemical_formula_sum 'C19 H26 N4 O1.5 S'
_chemical_formula_weight 366.50
_chemical_name_common 'olanzpaine tetrahydrofuran hydrate'
_chemical_name_systematic
;
 ?
;
_space_group_IT_number 15
_symmetry_cell_setting monoclinic
_symmetry_space_group_name_Hall '-C 2yc'
_symmetry_space_group_name_H-M 'C 1 2/c 1'
_atom_sites_solution_hydrogens geom
_atom_sites_solution_primary direct
_atom_sites_solution_secondary difmap
_audit_creation_method SHELXL-97
_cell_angle_alpha 90.00
_cell_angle_beta 124.9990(10)
_cell_angle_gamma 90.00
_cell_formula_units_Z 8
_cell_length_a 24.2355(10)
_cell_length_b 12.5913(5)
_cell_length_c 15.0767(6)
_cell_measurement_reflns_used 9501
_cell_measurement_temperature 123(2)
_cell_measurement_theta_max 26.42
_cell_measurement_theta_min 3
_cell_volume 3768.8(3)
_computing_cell_refinement 'Bruker SAINT'
_computing_data_collection 'Bruker APEX2'
_computing_data_reduction 'Bruker SAINT'
_computing_molecular_graphics 'Bruker SHELXTL'
_computing_publication_material 'Bruker SHELXTL'
_computing_structure_refinement 'SHELXL-97 (Sheldrick, 2008)'
_computing_structure_solution 'SHELXS-97 (Sheldrick, 2008)'
_diffrn_ambient_temperature 123(2)
_diffrn_measured_fraction_theta_full 0.981
_diffrn_measured_fraction_theta_max 0.981
_diffrn_measurement_device_type 'Bruker APEX-II CCD'
_diffrn_measurement_method '\f and \w scans'
_diffrn_radiation_monochromator graphite
_diffrn_radiation_source 'fine-focus sealed tube'
_diffrn_radiation_type MoK\a
_diffrn_radiation_wavelength 0.71073
_diffrn_reflns_av_R_equivalents 0.0255
_diffrn_reflns_av_sigmaI/netI 0.0208
_diffrn_reflns_limit_h_max 29
_diffrn_reflns_limit_h_min -29
_diffrn_reflns_limit_k_max 15
_diffrn_reflns_limit_k_min -15
_diffrn_reflns_limit_l_max 18
_diffrn_reflns_limit_l_min -14
_diffrn_reflns_number 15067
_diffrn_reflns_theta_full 25.99
_diffrn_reflns_theta_max 25.99
_diffrn_reflns_theta_min 2.11
_exptl_absorpt_coefficient_mu 0.190
_exptl_absorpt_correction_T_max 0.7454
_exptl_absorpt_correction_T_min 0.6344
_exptl_absorpt_correction_type multi-scan
_exptl_absorpt_process_details SADABS
_exptl_crystal_colour yellow
_exptl_crystal_density_diffrn 1.292
_exptl_crystal_density_method 'not measured'
_exptl_crystal_description Prismatic
_exptl_crystal_F_000 1568
_exptl_crystal_size_max 0.345
_exptl_crystal_size_mid 0.241
_exptl_crystal_size_min 0.05
_refine_diff_density_max 0.539
_refine_diff_density_min -0.558
_refine_diff_density_rms 0.051
_refine_ls_extinction_method none
_refine_ls_goodness_of_fit_ref 1.026
_refine_ls_hydrogen_treatment mixed
_refine_ls_matrix_type full
_refine_ls_number_parameters 267
_refine_ls_number_reflns 3637
_refine_ls_number_restraints 34
_refine_ls_restrained_S_all 1.036
_refine_ls_R_factor_all 0.0484
_refine_ls_R_factor_gt 0.0420
_refine_ls_shift/su_max 0.001
_refine_ls_shift/su_mean 0.000
_refine_ls_structure_factor_coef Fsqd
_refine_ls_weighting_details 'calc w=1/[\s^2^(Fo^2^)+(0.0542P)^2^+6.4336P] where P=(Fo^2^+2Fc^2^)/3'
_refine_ls_weighting_scheme calc
_refine_ls_wR_factor_gt 0.1083
_refine_ls_wR_factor_ref 0.1146
_reflns_number_gt 3219
_reflns_number_total 3637
_reflns_threshold_expression >2\s(I)
_cod_data_source_file cg301826s_si_002.cif
_cod_data_source_block olanzapine_tetrahydrofuran_hydrate
_cod_depositor_comments
;
The following automatic conversions were performed:

'_symmetry_cell_setting' value 'Monoclinic' changed to 'monoclinic'
according to /home/saulius/struct/CIF-dictionaries/cif_core.dic
dictionary named 'cif_core.dic' version 2.4.2 from 2011-04-26.

Automatic conversion script
Id: cif_fix_values 1891 2012-01-12 08:04:46Z andrius 
;
_cod_original_sg_symbol_H-M C2/c
_cod_original_formula_sum 'C19 H26 N4 O1.50 S'
_cod_database_code 4507601

loop_
_symmetry_equiv_pos_as_xyz
'x, y, z'
'-x, y, -z+1/2'
'x+1/2, y+1/2, z'
'-x+1/2, y+1/2, -z+1/2'
'-x, -y, -z'
'x, -y, z-1/2'
'-x+1/2, -y+1/2, -z'
'x+1/2, -y+1/2, z-1/2'

loop_
_atom_site_label
_atom_site_type_symbol
_atom_site_fract_x
_atom_site_fract_y
_atom_site_fract_z
_atom_site_U_iso_or_equiv
_atom_site_adp_type
_atom_site_occupancy
_atom_site_symmetry_multiplicity
_atom_site_calc_flag
_atom_site_refinement_flags
_atom_site_disorder_assembly
_atom_site_disorder_group
S1 S 0.20554(2) 1.34810(4) 1.25579(4) 0.02849(15) Uani 1 1 d . . .
N2 N 0.33542(7) 1.13342(11) 1.18967(12) 0.0212(3) Uani 1 1 d . . .
N4 N 0.15478(7) 0.95308(11) 0.85269(12) 0.0237(3) Uani 1 1 d . . .
N1 N 0.31364(7) 1.21114(12) 1.35090(12) 0.0234(3) Uani 1 1 d . . .
N3 N 0.23209(7) 1.08295(11) 1.04098(12) 0.0215(3) Uani 1 1 d . . .
C4 C 0.38045(8) 1.20033(13) 1.27660(13) 0.0200(3) Uani 1 1 d . . .
C3 C 0.37328(8) 1.23600(13) 1.35772(14) 0.0216(4) Uani 1 1 d . . .
C6 C 0.17586(8) 1.28235(13) 1.07305(15) 0.0237(4) Uani 1 1 d . . .
H6 H 0.1550 1.2739 0.9990 0.028 Uiso 1 1 calc R . .
C12 C 0.44028(8) 1.22539(14) 1.28778(14) 0.0231(4) Uani 1 1 d . . .
H12 H 0.4463 1.2020 1.2354 0.028 Uiso 1 1 calc R . .
C5 C 0.27076(8) 1.14399(13) 1.13325(13) 0.0196(3) Uani 1 1 d . . .
C15 C 0.16660(8) 1.04086(13) 1.00777(14) 0.0220(4) Uani 1 1 d . . .
H15A H 0.1451 1.0899 1.0288 0.026 Uiso 1 1 calc R . .
H15B H 0.1727 0.9736 1.0437 0.026 Uiso 1 1 calc R . .
C1 C 0.23392(8) 1.22257(13) 1.15334(14) 0.0202(3) Uani 1 1 d . . .
C16 C 0.12230(9) 1.02517(14) 0.88616(14) 0.0247(4) Uani 1 1 d . . .
H16A H 0.0793 0.9958 0.8646 0.030 Uiso 1 1 calc R . .
H16B H 0.1141 1.0932 0.8504 0.030 Uiso 1 1 calc R . .
C9 C 0.42453(9) 1.29417(15) 1.44509(14) 0.0273(4) Uani 1 1 d . . .
H9 H 0.4192 1.3174 1.4983 0.033 Uiso 1 1 calc R . .
C2 C 0.25543(8) 1.24970(13) 1.25563(14) 0.0213(4) Uani 1 1 d . . .
C14 C 0.22032(9) 0.99750(14) 0.88664(14) 0.0247(4) Uani 1 1 d . . .
H14A H 0.2134 1.0651 0.8508 0.030 Uiso 1 1 calc R . .
H14B H 0.2420 0.9498 0.8648 0.030 Uiso 1 1 calc R . .
C11 C 0.49091(9) 1.28406(15) 1.37447(15) 0.0282(4) Uani 1 1 d . . .
H11 H 0.5299 1.3005 1.3791 0.034 Uiso 1 1 calc R . .
C7 C 0.15423(9) 1.35247(15) 1.11523(16) 0.0288(4) Uani 1 1 d . . .
C13 C 0.26564(8) 1.01322(14) 1.00804(14) 0.0230(4) Uani 1 1 d . . .
H13A H 0.2752 0.9452 1.0443 0.028 Uiso 1 1 calc R . .
H13B H 0.3079 1.0447 1.0285 0.028 Uiso 1 1 calc R . .
C10 C 0.48328(9) 1.31801(16) 1.45398(15) 0.0309(4) Uani 1 1 d . . .
H10 H 0.5173 1.3565 1.5130 0.037 Uiso 1 1 calc R . .
C17 C 0.11231(10) 0.93709(16) 0.73525(15) 0.0334(4) Uani 1 1 d . . .
H17A H 0.0693 0.9098 0.7136 0.050 Uiso 1 1 calc R . .
H17B H 0.1336 0.8874 0.7156 0.050 Uiso 1 1 calc R . .
H17C H 0.1062 1.0036 0.6996 0.050 Uiso 1 1 calc R . .
C8 C 0.09652(11) 1.42875(19) 1.05773(19) 0.0460(6) Uani 1 1 d . . .
H8A H 0.0759 1.4249 0.9812 0.069 Uiso 1 1 calc R . .
H8B H 0.1127 1.4996 1.0828 0.069 Uiso 1 1 calc R . .
H8C H 0.0640 1.4107 1.0723 0.069 Uiso 1 1 calc R . .
O1W O 0.18097(11) 0.76045(12) 0.95801(16) 0.0486(5) Uani 1 1 d D . .
O1S O -0.0031(5) 0.2788(7) 0.2570(10) 0.203(5) Uani 0.50 1 d PDU A -1
C1S C 0.0464(5) 0.3382(8) 0.2464(9) 0.050(2) Uani 0.50 1 d PDU A -1
H1S1 H 0.0920 0.3296 0.3104 0.060 Uiso 0.50 1 calc PR A -1
H1S2 H 0.0445 0.3151 0.1833 0.060 Uiso 0.50 1 calc PR A -1
C2S C 0.0232(6) 0.4486(10) 0.2347(9) 0.078(2) Uani 0.50 1 d PU A -1
H2S1 H 0.0547 0.4897 0.2990 0.094 Uiso 0.50 1 calc PR A -1
H2S2 H 0.0182 0.4823 0.1726 0.094 Uiso 0.50 1 calc PR A -1
C3S C -0.0416(6) 0.4400(10) 0.2195(12) 0.112(4) Uani 0.50 1 d PU A -1
H3S1 H -0.0395 0.4783 0.2771 0.134 Uiso 0.50 1 calc PR A -1
H3S2 H -0.0758 0.4734 0.1514 0.134 Uiso 0.50 1 calc PR A -1
C4S C -0.0585(5) 0.3458(9) 0.2190(9) 0.073(4) Uani 0.50 1 d PDU A -1
H4S1 H -0.0948 0.3254 0.1460 0.087 Uiso 0.50 1 calc PR A -1
H4S2 H -0.0744 0.3392 0.2648 0.087 Uiso 0.50 1 calc PR A -1
H1N1 H 0.3161(10) 1.2287(16) 1.4070(18) 0.022(5) Uiso 1 1 d . . .
H1W H 0.2218(11) 0.747(5) 0.983(5) 0.17(3) Uiso 1 1 d D . .
H2W H 0.1686(13) 0.8177(14) 0.922(2) 0.054(8) Uiso 1 1 d D . .

loop_
_atom_site_aniso_label
_atom_site_aniso_U_11
_atom_site_aniso_U_22
_atom_site_aniso_U_33
_atom_site_aniso_U_23
_atom_site_aniso_U_13
_atom_site_aniso_U_12
S1 0.0279(2) 0.0307(3) 0.0311(3) -0.00846(18) 0.0194(2) 0.00074(18)
N2 0.0226(7) 0.0200(7) 0.0226(7) -0.0027(6) 0.0139(6) -0.0016(6)
N4 0.0276(7) 0.0193(7) 0.0204(7) -0.0023(5) 0.0116(6) -0.0008(6)
N1 0.0257(7) 0.0284(8) 0.0204(7) -0.0006(6) 0.0159(6) -0.0010(6)
N3 0.0224(7) 0.0198(7) 0.0260(7) -0.0057(6) 0.0160(6) -0.0037(6)
C4 0.0210(8) 0.0174(8) 0.0203(8) 0.0019(6) 0.0111(7) 0.0020(6)
C3 0.0237(8) 0.0199(8) 0.0214(8) 0.0028(6) 0.0130(7) 0.0016(6)
C6 0.0228(8) 0.0211(8) 0.0251(9) -0.0043(7) 0.0124(7) -0.0032(7)
C12 0.0221(8) 0.0250(9) 0.0226(8) 0.0018(7) 0.0130(7) 0.0026(7)
C5 0.0244(8) 0.0168(8) 0.0214(8) -0.0010(6) 0.0154(7) -0.0034(6)
C15 0.0228(8) 0.0194(8) 0.0256(9) -0.0041(6) 0.0149(7) -0.0044(6)
C1 0.0201(8) 0.0183(8) 0.0242(8) -0.0033(6) 0.0138(7) -0.0041(6)
C16 0.0249(9) 0.0198(8) 0.0263(9) -0.0020(7) 0.0129(7) -0.0011(7)
C9 0.0286(9) 0.0307(10) 0.0212(9) -0.0024(7) 0.0136(7) 0.0007(7)
C2 0.0229(8) 0.0197(8) 0.0272(9) -0.0033(7) 0.0179(7) -0.0033(7)
C14 0.0331(9) 0.0192(8) 0.0266(9) -0.0015(7) 0.0199(8) 0.0005(7)
C11 0.0194(8) 0.0319(10) 0.0301(9) 0.0008(8) 0.0124(7) -0.0012(7)
C7 0.0246(9) 0.0264(9) 0.0320(10) -0.0056(7) 0.0143(8) -0.0003(7)
C13 0.0259(9) 0.0202(8) 0.0261(9) -0.0038(7) 0.0167(7) -0.0008(7)
C10 0.0235(9) 0.0343(10) 0.0246(9) -0.0051(8) 0.0079(7) -0.0038(8)
C17 0.0382(10) 0.0315(10) 0.0221(9) -0.0027(7) 0.0124(8) 0.0011(8)
C8 0.0347(11) 0.0409(12) 0.0477(13) -0.0087(10) 0.0150(10) 0.0133(10)
O1W 0.0986(15) 0.0216(7) 0.0618(11) 0.0047(7) 0.0672(11) 0.0028(8)
O1S 0.091(4) 0.212(7) 0.225(8) 0.174(8) 0.043(5) -0.025(6)
C1S 0.051(5) 0.056(3) 0.081(6) -0.007(4) 0.059(5) -0.011(3)
C2S 0.083(6) 0.059(4) 0.096(6) 0.034(4) 0.053(5) -0.001(4)
C3S 0.064(6) 0.052(4) 0.195(11) 0.008(7) 0.060(7) 0.016(4)
C4S 0.042(4) 0.055(4) 0.089(7) -0.040(5) 0.019(4) -0.024(3)

loop_
_atom_type_symbol
_atom_type_description
_atom_type_scat_dispersion_real
_atom_type_scat_dispersion_imag
_atom_type_scat_source
C C 0.0033 0.0016 'International Tables Vol C Tables 4.2.6.8 and 6.1.1.4'
H H 0.0000 0.0000 'International Tables Vol C Tables 4.2.6.8 and 6.1.1.4'
N N 0.0061 0.0033 'International Tables Vol C Tables 4.2.6.8 and 6.1.1.4'
O O 0.0106 0.0060 'International Tables Vol C Tables 4.2.6.8 and 6.1.1.4'
S S 0.1246 0.1234 'International Tables Vol C Tables 4.2.6.8 and 6.1.1.4'

loop_
_geom_angle_atom_site_label_1
_geom_angle_atom_site_label_2
_geom_angle_atom_site_label_3
_geom_angle
C2 S1 C7 91.88(9)
C5 N2 C4 123.50(14)
C17 N4 C16 110.92(14)
C17 N4 C14 110.04(15)
C16 N4 C14 109.29(13)
C2 N1 C3 112.41(14)
C2 N1 H1N1 112.8(14)
C3 N1 H1N1 112.6(14)
C5 N3 C15 121.51(14)
C5 N3 C13 119.17(13)
C15 N3 C13 111.81(13)
C12 C4 C3 117.47(15)
C12 C4 N2 116.42(15)
C3 C4 N2 125.86(15)
C9 C3 C4 120.23(16)
C9 C3 N1 120.12(16)
C4 C3 N1 119.64(15)
C7 C6 C1 113.67(16)
C7 C6 H6 123.2
C1 C6 H6 123.2
C11 C12 C4 122.06(17)
C11 C12 H12 119.0
C4 C12 H12 119.0
N2 C5 N3 118.16(15)
N2 C5 C1 125.61(15)
N3 C5 C1 116.02(14)
N3 C15 C16 109.77(14)
N3 C15 H15A 109.7
C16 C15 H15A 109.7
N3 C15 H15B 109.7
C16 C15 H15B 109.7
H15A C15 H15B 108.2
C2 C1 C6 112.22(15)
C2 C1 C5 121.22(15)
C6 C1 C5 126.49(16)
N4 C16 C15 110.43(14)
N4 C16 H16A 109.6
C15 C16 H16A 109.6
N4 C16 H16B 109.6
C15 C16 H16B 109.6
H16A C16 H16B 108.1
C10 C9 C3 121.04(17)
C10 C9 H9 119.5
C3 C9 H9 119.5
C1 C2 N1 125.57(16)
C1 C2 S1 111.59(13)
N1 C2 S1 122.64(13)
N4 C14 C13 111.11(14)
N4 C14 H14A 109.4
C13 C14 H14A 109.4
N4 C14 H14B 109.4
C13 C14 H14B 109.4
H14A C14 H14B 108.0
C10 C11 C12 119.78(17)
C10 C11 H11 120.1
C12 C11 H11 120.1
C6 C7 C8 129.05(18)
C6 C7 S1 110.64(14)
C8 C7 S1 120.28(15)
N3 C13 C14 109.27(14)
N3 C13 H13A 109.8
C14 C13 H13A 109.8
N3 C13 H13B 109.8
C14 C13 H13B 109.8
H13A C13 H13B 108.3
C11 C10 C9 119.41(17)
C11 C10 H10 120.3
C9 C10 H10 120.3
N4 C17 H17A 109.5
N4 C17 H17B 109.5
H17A C17 H17B 109.5
N4 C17 H17C 109.5
H17A C17 H17C 109.5
H17B C17 H17C 109.5
C7 C8 H8A 109.5
C7 C8 H8B 109.5
H8A C8 H8B 109.5
C7 C8 H8C 109.5
H8A C8 H8C 109.5
H8B C8 H8C 109.5
H1W O1W H2W 110(4)
C4S O1S C1S 107.2(5)
C2S C1S O1S 102.1(8)
C2S C1S H1S1 111.4
O1S C1S H1S1 111.4
C2S C1S H1S2 111.4
O1S C1S H1S2 111.4
H1S1 C1S H1S2 109.2
C3S C2S C1S 104.6(11)
C3S C2S H2S1 110.8
C1S C2S H2S1 110.8
C3S C2S H2S2 110.8
C1S C2S H2S2 110.8
H2S1 C2S H2S2 108.9
C4S C3S C2S 113.0(13)
C4S C3S H3S1 109.0
C2S C3S H3S1 109.0
C4S C3S H3S2 109.0
C2S C3S H3S2 109.0
H3S1 C3S H3S2 107.8
C3S C4S O1S 109.5(9)
C3S C4S H4S1 109.8
O1S C4S H4S1 109.8
C3S C4S H4S2 109.8
O1S C4S H4S2 109.8
H4S1 C4S H4S2 108.2

loop_
_geom_bond_atom_site_label_1
_geom_bond_atom_site_label_2
_geom_bond_distance
S1 C2 1.7321(17)
S1 C7 1.737(2)
N2 C5 1.291(2)
N2 C4 1.406(2)
N4 C17 1.464(2)
N4 C16 1.468(2)
N4 C14 1.471(2)
N1 C2 1.402(2)
N1 C3 1.424(2)
N1 H1N1 0.84(2)
N3 C5 1.382(2)
N3 C15 1.462(2)
N3 C13 1.464(2)
C4 C12 1.396(2)
C4 C3 1.404(2)
C3 C9 1.392(2)
C6 C7 1.357(3)
C6 C1 1.435(2)
C6 H6 0.9300
C12 C11 1.386(3)
C12 H12 0.9300
C5 C1 1.476(2)
C15 C16 1.515(2)
C15 H15A 0.9700
C15 H15B 0.9700
C1 C2 1.358(2)
C16 H16A 0.9700
C16 H16B 0.9700
C9 C10 1.384(3)
C9 H9 0.9300
C14 C13 1.513(2)
C14 H14A 0.9700
C14 H14B 0.9700
C11 C10 1.381(3)
C11 H11 0.9300
C7 C8 1.496(3)
C13 H13A 0.9700
C13 H13B 0.9700
C10 H10 0.9300
C17 H17A 0.9600
C17 H17B 0.9600
C17 H17C 0.9600
C8 H8A 0.9600
C8 H8B 0.9600
C8 H8C 0.9600
O1W H1W 0.849(5)
O1W H2W 0.848(10)
O1S C4S 1.399(12)
O1S C1S 1.498(9)
C1S C2S 1.473(16)
C1S H1S1 0.9700
C1S H1S2 0.9700
C2S C3S 1.455(8)
C2S H2S1 0.9700
C2S H2S2 0.9700
C3S C4S 1.254(17)
C3S H3S1 0.9700
C3S H3S2 0.9700
C4S H4S1 0.9700
C4S H4S2 0.9700

loop_
_geom_torsion_atom_site_label_1
_geom_torsion_atom_site_label_2
_geom_torsion_atom_site_label_3
_geom_torsion_atom_site_label_4
_geom_torsion
C5 N2 C4 C12 -142.73(17)
C5 N2 C4 C3 43.3(3)
C12 C4 C3 C9 0.1(2)
N2 C4 C3 C9 174.07(16)
C12 C4 C3 N1 -179.06(15)
N2 C4 C3 N1 -5.1(3)
C2 N1 C3 C9 121.98(18)
C2 N1 C3 C4 -58.8(2)
C3 C4 C12 C11 -0.6(3)
N2 C4 C12 C11 -175.19(16)
C4 N2 C5 N3 171.36(15)
C4 N2 C5 C1 -3.3(3)
C15 N3 C5 N2 144.25(16)
C13 N3 C5 N2 -3.0(2)
C15 N3 C5 C1 -40.6(2)
C13 N3 C5 C1 172.13(14)
C5 N3 C15 C16 153.01(15)
C13 N3 C15 C16 -57.57(18)
C7 C6 C1 C2 -0.5(2)
C7 C6 C1 C5 -177.22(16)
N2 C5 C1 C2 -37.1(3)
N3 C5 C1 C2 148.14(16)
N2 C5 C1 C6 139.36(18)
N3 C5 C1 C6 -35.4(2)
C17 N4 C16 C15 179.85(15)
C14 N4 C16 C15 -58.65(18)
N3 C15 C16 N4 58.02(18)
C4 C3 C9 C10 0.0(3)
N1 C3 C9 C10 179.16(17)
C6 C1 C2 N1 -174.97(16)
C5 C1 C2 N1 2.0(3)
C6 C1 C2 S1 -0.02(18)
C5 C1 C2 S1 176.94(12)
C3 N1 C2 C1 60.4(2)
C3 N1 C2 S1 -114.07(15)
C7 S1 C2 C1 0.36(14)
C7 S1 C2 N1 175.48(15)
C17 N4 C14 C13 -179.12(14)
C16 N4 C14 C13 58.85(18)
C4 C12 C11 C10 1.1(3)
C1 C6 C7 C8 179.1(2)
C1 C6 C7 S1 0.7(2)
C2 S1 C7 C6 -0.61(15)
C2 S1 C7 C8 -179.16(18)
C5 N3 C13 C14 -152.70(15)
C15 N3 C13 C14 57.08(18)
N4 C14 C13 N3 -57.60(18)
C12 C11 C10 C9 -0.9(3)
C3 C9 C10 C11 0.4(3)
C4S O1S C1S C2S 17.5(12)
O1S C1S C2S C3S -10.1(11)
C1S C2S C3S C4S -1.1(14)
C2S C3S C4S O1S 13.0(16)
C1S O1S C4S C3S -19.5(16)
